data_4023305
loop_
_publ_author_name
'Rishi G. Vaswani'
'A. Richard Chamberlin'

_publ_section_title
;
 Stereocontrolled Total Synthesis of (-)-Kaitocephalin
;
_journal_name_full 'Journal of Organic Chemistry'
_journal_page_first 1661
_journal_page_last 1681
_journal_paper_doi 10.1021/jo702329z
_journal_volume 73
_journal_year 2008
_chemical_formula_sum 'C14 H16 N2 O2'
_chemical_formula_weight 244.29
_chemical_name_systematic
; 
 ? 
;
_space_group_IT_number 18
_symmetry_cell_setting orthorhombic
_symmetry_space_group_name_Hall 'P 2 2ab'
_symmetry_space_group_name_H-M 'P 21 21 2'
_atom_sites_solution_hydrogens difmap
_atom_sites_solution_primary direct
_atom_sites_solution_secondary difmap
_audit_creation_method SHELXTL
_cell_angle_alpha 90.00
_cell_angle_beta 90.00
_cell_angle_gamma 90.00
_cell_formula_units_Z 4
_cell_length_a 9.5277(8)
_cell_length_b 10.5566(9)
_cell_length_c 12.3874(10)
_cell_measurement_temperature 163(2)
_cell_volume 1245.93(18)
_computing_cell_refinement 'Bruker SMART/SAINT'
_computing_data_collection 'Bruker SMART'
_computing_data_reduction 'Bruker SAINT'
_computing_molecular_graphics 'Bruker SHELXTL'
_computing_publication_material 'Bruker SHELXTL'
_computing_structure_refinement 'Bruker SHELXTL'
_computing_structure_solution 'Bruker SHELXTL'
_diffrn_ambient_temperature 163(2)
_diffrn_measured_fraction_theta_full 1.000
_diffrn_measured_fraction_theta_max 1.000
_diffrn_measurement_device_type 'CCD area detector'
_diffrn_measurement_method 'phi and omega scans'
_diffrn_radiation_monochromator graphite
_diffrn_radiation_source 'normal-focus sealed tube'
_diffrn_radiation_type MoK\a
_diffrn_radiation_wavelength 0.71073
_diffrn_reflns_av_R_equivalents 0.0257
_diffrn_reflns_av_sigmaI/netI 0.0172
_diffrn_reflns_limit_h_max 12
_diffrn_reflns_limit_h_min -12
_diffrn_reflns_limit_k_max 13
_diffrn_reflns_limit_k_min -13
_diffrn_reflns_limit_l_max 15
_diffrn_reflns_limit_l_min -15
_diffrn_reflns_number 14989
_diffrn_reflns_theta_full 27.10
_diffrn_reflns_theta_max 27.10
_diffrn_reflns_theta_min 1.64
_diffrn_standards_decay_% '< 1.0'
_diffrn_standards_interval_count 'initial 50 frames recollected'
_diffrn_standards_number '50 frames'
_exptl_absorpt_coefficient_mu 0.088
_exptl_absorpt_correction_T_max 0.9825
_exptl_absorpt_correction_T_min 0.9723
_exptl_absorpt_correction_type multi-scan
_exptl_absorpt_process_details 'Bruker SADABS'
_exptl_crystal_colour colorless
_exptl_crystal_density_diffrn 1.302
_exptl_crystal_density_meas ?
_exptl_crystal_density_method 'not measured'
_exptl_crystal_description cube
_exptl_crystal_F_000 520
_exptl_crystal_size_max 0.32
_exptl_crystal_size_mid 0.26
_exptl_crystal_size_min 0.20
_refine_diff_density_max 0.758
_refine_diff_density_min -0.135
_refine_diff_density_rms 0.036
_refine_ls_abs_structure_details 'Flack H D (1983), Acta Cryst. A39, 876-881'
_refine_ls_abs_structure_Flack 0.2(11)
_refine_ls_extinction_coef 0.002(2)
_refine_ls_extinction_expression Fc^*^=kFc[1+0.001xFc^2^\l^3^/sin(2\q)]^-1/4^
_refine_ls_extinction_method SHELXTL
_refine_ls_goodness_of_fit_ref 1.068
_refine_ls_hydrogen_treatment refall
_refine_ls_matrix_type full
_refine_ls_number_parameters 228
_refine_ls_number_reflns 2748
_refine_ls_number_restraints 0
_refine_ls_restrained_S_all 1.068
_refine_ls_R_factor_all 0.0358
_refine_ls_R_factor_gt 0.0318
_refine_ls_shift/su_max 0.000
_refine_ls_shift/su_mean 0.000
_refine_ls_structure_factor_coef Fsqd
_refine_ls_weighting_details 'calc w=1/[\s^2^(Fo^2^)+(0.0525P)^2^+0.1726P] where P=(Fo^2^+2Fc^2^)/3'
_refine_ls_weighting_scheme calc
_refine_ls_wR_factor_gt 0.0821
_refine_ls_wR_factor_ref 0.0861
_reflns_number_gt 2569
_reflns_number_total 2748
_reflns_threshold_expression >2sigma(I)
_cod_data_source_file jo702329z-File005.cif
_cod_data_source_block arc7
_cod_depositor_comments
;
The following automatic conversions were performed:
'_symmetry_cell_setting' value 'Orthorhombic' changed to 'orthorhombic'
according to '/home/saulius/struct/CIF-dictionaries/cif_core.dic'
dictionary named 'cif_core.dic' version 2.4.1 from 2010-06-29.

Automatic conversion script
Id: cif_fix_enum 1527 2010-12-29 10:47:43Z saulius 

The following automatic conversions were performed:

'_exptl_crystal_density_meas' value 'n/a' was changed to '?' - the
value is perceived as not measured.

Automatic conversion script
Id: cif_fix_values 3008 2015-01-20 13:52:24Z robertas 
;
_cod_database_code 4023305

loop_
_symmetry_equiv_pos_as_xyz
'x, y, z'
'-x, -y, z'
'-x+1/2, y+1/2, -z'
'x+1/2, -y+1/2, -z'

loop_
_atom_site_label
_atom_site_type_symbol
_atom_site_fract_x
_atom_site_fract_y
_atom_site_fract_z
_atom_site_U_iso_or_equiv
_atom_site_adp_type
_atom_site_occupancy
_atom_site_symmetry_multiplicity
_atom_site_calc_flag
_atom_site_refinement_flags
_atom_site_disorder_assembly
_atom_site_disorder_group
O1 O 0.18197(10) 0.49645(10) 0.03476(7) 0.0298(2) Uani 1 1 d . . .
O2 O 0.09144(12) 0.21102(11) 0.28479(9) 0.0394(3) Uani 1 1 d . . .
N1 N 0.15491(12) 0.34745(11) -0.09805(9) 0.0258(2) Uani 1 1 d . . .
N2 N -0.00726(13) 0.33432(11) 0.15723(8) 0.0255(2) Uani 1 1 d . . .
C1 C 0.08573(15) 0.22513(13) -0.11719(11) 0.0281(3) Uani 1 1 d . . .
C2 C 0.01171(19) 0.24771(15) -0.22505(12) 0.0358(3) Uani 1 1 d . . .
C3 C 0.10675(18) 0.34184(16) -0.28468(12) 0.0370(4) Uani 1 1 d . . .
C4 C 0.18539(18) 0.41745(15) -0.19721(11) 0.0342(3) Uani 1 1 d . . .
C5 C 0.14445(13) 0.39111(12) 0.00240(11) 0.0236(3) Uani 1 1 d . . .
C6 C 0.07813(14) 0.28508(13) 0.07040(11) 0.0254(3) Uani 1 1 d . . .
C7 C -0.00222(18) 0.20762(14) -0.01492(11) 0.0313(3) Uani 1 1 d . . .
C8 C 0.00564(15) 0.29198(13) 0.25970(10) 0.0259(3) Uani 1 1 d . . .
C9 C -0.09277(14) 0.34856(13) 0.34150(10) 0.0246(3) Uani 1 1 d . . .
C10 C -0.18648(16) 0.44642(13) 0.31863(11) 0.0258(3) Uani 1 1 d . . .
C11 C -0.27631(15) 0.49167(15) 0.39777(11) 0.0290(3) Uani 1 1 d . . .
C12 C -0.27623(15) 0.43794(15) 0.50053(13) 0.0313(3) Uani 1 1 d . . .
C13 C -0.18351(17) 0.34094(16) 0.52363(11) 0.0348(3) Uani 1 1 d . . .
C14 C -0.09116(16) 0.29733(15) 0.44558(12) 0.0319(3) Uani 1 1 d . . .
H1 H 0.1570(16) 0.1566(16) -0.1223(12) 0.026(4) Uiso 1 1 d . . .
H2 H -0.0672(19) 0.3956(18) 0.1440(14) 0.031(4) Uiso 1 1 d . . .
H2A H 0.002(2) 0.171(2) -0.2642(17) 0.056(6) Uiso 1 1 d . . .
H2B H -0.080(2) 0.2817(17) -0.2122(15) 0.036(4) Uiso 1 1 d . . .
H3A H 0.175(2) 0.2958(16) -0.3311(14) 0.034(4) Uiso 1 1 d . . .
H3B H 0.052(2) 0.3930(18) -0.3285(16) 0.043(5) Uiso 1 1 d . . .
H4A H 0.1523(17) 0.5053(17) -0.1897(13) 0.028(4) Uiso 1 1 d . . .
H4B H 0.290(2) 0.4216(19) -0.2119(17) 0.050(6) Uiso 1 1 d . . .
H6 H 0.1515(19) 0.2334(16) 0.1013(14) 0.033(4) Uiso 1 1 d . . .
H7A H -0.0961(19) 0.2475(16) -0.0277(13) 0.030(4) Uiso 1 1 d . . .
H7B H -0.010(2) 0.120(2) 0.0083(17) 0.055(6) Uiso 1 1 d . . .
H10 H -0.1894(19) 0.4843(17) 0.2475(14) 0.032(4) Uiso 1 1 d . . .
H11 H -0.338(2) 0.5603(19) 0.3831(17) 0.048(5) Uiso 1 1 d . . .
H12 H -0.3364(19) 0.4659(15) 0.5533(15) 0.032(4) Uiso 1 1 d . . .
H13 H -0.179(2) 0.3088(19) 0.5935(17) 0.052(5) Uiso 1 1 d . . .
H14 H -0.024(2) 0.2255(17) 0.4611(14) 0.037(5) Uiso 1 1 d . . .

loop_
_atom_site_aniso_label
_atom_site_aniso_U_11
_atom_site_aniso_U_22
_atom_site_aniso_U_33
_atom_site_aniso_U_23
_atom_site_aniso_U_13
_atom_site_aniso_U_12
O1 0.0281(5) 0.0330(5) 0.0284(5) -0.0086(4) 0.0035(4) -0.0036(5)
O2 0.0423(6) 0.0472(6) 0.0286(5) 0.0079(5) -0.0030(5) 0.0133(5)
N1 0.0252(5) 0.0304(6) 0.0219(5) -0.0028(5) 0.0005(4) 0.0038(4)
N2 0.0227(5) 0.0326(6) 0.0213(5) 0.0031(4) -0.0001(5) 0.0027(5)
C1 0.0288(7) 0.0274(7) 0.0282(7) -0.0067(6) -0.0042(5) 0.0070(6)
C2 0.0362(8) 0.0428(8) 0.0283(7) -0.0131(6) -0.0082(7) 0.0108(7)
C3 0.0411(8) 0.0463(9) 0.0235(7) -0.0038(7) -0.0025(6) 0.0183(7)
C4 0.0402(9) 0.0399(8) 0.0226(7) 0.0007(6) 0.0029(6) 0.0054(7)
C5 0.0190(6) 0.0299(7) 0.0218(6) -0.0026(5) -0.0018(5) 0.0037(5)
C6 0.0239(6) 0.0296(7) 0.0226(6) -0.0001(5) -0.0005(5) 0.0038(6)
C7 0.0349(7) 0.0278(7) 0.0312(7) -0.0035(5) -0.0022(6) -0.0019(7)
C8 0.0248(6) 0.0294(6) 0.0235(6) 0.0028(5) -0.0041(5) -0.0045(6)
C9 0.0241(6) 0.0287(6) 0.0210(6) 0.0027(5) -0.0031(5) -0.0082(6)
C10 0.0294(7) 0.0280(6) 0.0201(6) 0.0043(5) -0.0012(5) -0.0063(6)
C11 0.0310(7) 0.0302(7) 0.0258(6) 0.0035(6) -0.0006(5) -0.0036(6)
C12 0.0320(8) 0.0387(8) 0.0231(6) -0.0008(6) 0.0020(6) -0.0060(6)
C13 0.0356(8) 0.0487(9) 0.0201(6) 0.0076(6) -0.0018(6) -0.0058(7)
C14 0.0310(7) 0.0405(8) 0.0241(7) 0.0074(6) -0.0037(5) -0.0010(7)

loop_
_atom_type_symbol
_atom_type_description
_atom_type_scat_dispersion_real
_atom_type_scat_dispersion_imag
_atom_type_scat_source
C C 0.0033 0.0016 'International Tables Vol C Tables 4.2.6.8 and 6.1.1.4'
H H 0.0000 0.0000 'International Tables Vol C Tables 4.2.6.8 and 6.1.1.4'
N N 0.0061 0.0033 'International Tables Vol C Tables 4.2.6.8 and 6.1.1.4'
O O 0.0106 0.0060 'International Tables Vol C Tables 4.2.6.8 and 6.1.1.4'

loop_
_geom_angle_atom_site_label_1
_geom_angle_atom_site_label_2
_geom_angle_atom_site_label_3
_geom_angle
_geom_angle_site_symmetry_1
_geom_angle_site_symmetry_3
_geom_angle_publ_flag
C5 N1 C4 128.70(12) . . ?
C5 N1 C1 114.95(11) . . ?
C4 N1 C1 113.43(11) . . ?
C8 N2 C6 121.93(12) . . ?
N1 C1 C2 102.17(12) . . ?
N1 C1 C7 102.61(11) . . ?
C2 C1 C7 119.31(13) . . ?
C1 C2 C3 104.44(13) . . ?
C2 C3 C4 106.51(12) . . ?
N1 C4 C3 103.44(13) . . ?
O1 C5 N1 126.43(13) . . ?
O1 C5 C6 126.65(12) . . ?
N1 C5 C6 106.92(11) . . ?
N2 C6 C5 112.17(11) . . ?
N2 C6 C7 114.95(11) . . ?
C5 C6 C7 102.41(11) . . ?
C1 C7 C6 103.41(12) . . ?
O2 C8 N2 122.06(13) . . ?
O2 C8 C9 121.54(12) . . ?
N2 C8 C9 116.40(12) . . ?
C10 C9 C14 118.74(13) . . ?
C10 C9 C8 123.81(12) . . ?
C14 C9 C8 117.43(12) . . ?
C11 C10 C9 120.46(12) . . ?
C10 C11 C12 120.35(14) . . ?
C13 C12 C11 119.40(14) . . ?
C12 C13 C14 120.49(13) . . ?
C13 C14 C9 120.51(14) . . ?

loop_
_geom_bond_atom_site_label_1
_geom_bond_atom_site_label_2
_geom_bond_distance
_geom_bond_site_symmetry_2
_geom_bond_publ_flag
O1 C5 1.2350(17) . ?
O2 C8 1.2228(18) . ?
N1 C5 1.3307(17) . ?
N1 C4 1.4626(18) . ?
N1 C1 1.4690(18) . ?
N2 C8 1.3514(16) . ?
N2 C6 1.4453(17) . ?
C1 C2 1.529(2) . ?
C1 C7 1.530(2) . ?
C2 C3 1.534(3) . ?
C3 C4 1.540(2) . ?
C5 C6 1.5368(19) . ?
C6 C7 1.5400(19) . ?
C8 C9 1.5043(19) . ?
C9 C10 1.394(2) . ?
C9 C14 1.3982(19) . ?
C10 C11 1.386(2) . ?
C11 C12 1.394(2) . ?
C12 C13 1.382(2) . ?
C13 C14 1.386(2) . ?

loop_
_geom_torsion_atom_site_label_1
_geom_torsion_atom_site_label_2
_geom_torsion_atom_site_label_3
_geom_torsion_atom_site_label_4
_geom_torsion
_geom_torsion_site_symmetry_1
_geom_torsion_site_symmetry_2
_geom_torsion_site_symmetry_3
_geom_torsion_site_symmetry_4
_geom_torsion_publ_flag
C5 N1 C1 C2 136.18(12) . . . . ?
C4 N1 C1 C2 -26.21(15) . . . . ?
C5 N1 C1 C7 12.02(15) . . . . ?
C4 N1 C1 C7 -150.37(12) . . . . ?
N1 C1 C2 C3 31.26(13) . . . . ?
C7 C1 C2 C3 143.43(13) . . . . ?
C1 C2 C3 C4 -26.78(15) . . . . ?
C5 N1 C4 C3 -149.73(13) . . . . ?
C1 N1 C4 C3 9.69(15) . . . . ?
C2 C3 C4 N1 11.15(15) . . . . ?
C4 N1 C5 O1 -13.3(2) . . . . ?
C1 N1 C5 O1 -172.51(12) . . . . ?
C4 N1 C5 C6 167.16(13) . . . . ?
C1 N1 C5 C6 8.00(14) . . . . ?
C8 N2 C6 C5 -131.31(13) . . . . ?
C8 N2 C6 C7 112.23(15) . . . . ?
O1 C5 C6 N2 32.33(18) . . . . ?
N1 C5 C6 N2 -148.18(11) . . . . ?
O1 C5 C6 C7 156.12(14) . . . . ?
N1 C5 C6 C7 -24.38(13) . . . . ?
N1 C1 C7 C6 -26.29(14) . . . . ?
C2 C1 C7 C6 -138.22(13) . . . . ?
N2 C6 C7 C1 152.62(11) . . . . ?
C5 C6 C7 C1 30.71(13) . . . . ?
C6 N2 C8 O2 1.0(2) . . . . ?
C6 N2 C8 C9 -178.21(11) . . . . ?
O2 C8 C9 C10 175.93(14) . . . . ?
N2 C8 C9 C10 -4.86(19) . . . . ?
O2 C8 C9 C14 -5.48(19) . . . . ?
N2 C8 C9 C14 173.73(13) . . . . ?
C14 C9 C10 C11 -0.1(2) . . . . ?
C8 C9 C10 C11 178.49(13) . . . . ?
C9 C10 C11 C12 -1.5(2) . . . . ?
C10 C11 C12 C13 1.5(2) . . . . ?
C11 C12 C13 C14 0.1(2) . . . . ?
C12 C13 C14 C9 -1.6(2) . . . . ?
C10 C9 C14 C13 1.6(2) . . . . ?
C8 C9 C14 C13 -177.05(13) . . . . ?

loop_
_cod_related_entry_id
_cod_related_entry_database
_cod_related_entry_code
1 ChemSpider 30658647
